data_7118794
loop_
_publ_author_name
'Doulain, Pierre-Emmanuel'
'Goze, Christine'
'Bodio, Ewen'
'Richard, Philippe'
'Decr\'eau, Richard A'

_publ_section_title
;
 BODIPY atropisomer interconversion, face discrimination, and
 superstructure appending.
;
_journal_issue 24
_journal_name_full 'Chemical communications (Cambridge, England)'
_journal_page_first 4474
_journal_page_last 4477
_journal_paper_doi 10.1039/c5cc10526a
_journal_volume 52
_journal_year 2016
_chemical_formula_moiety '2(C24 H21 B F2 N4 O), 1.5(C4 H8 O2)'
_chemical_formula_sum 'C54 H54 B2 F4 N8 O5'
_chemical_formula_weight 992.67
_space_group_crystal_system monoclinic
_space_group_IT_number 14
_space_group_name_Hall '-P 2ybc'
_space_group_name_H-M_alt 'P 1 21/c 1'
_symmetry_space_group_name_Hall '-P 2ybc'
_symmetry_space_group_name_H-M 'P 1 21/c 1'
_atom_sites_solution_hydrogens geom
_atom_sites_solution_primary direct
_audit_creation_date 2015-12-17
_audit_creation_method
;
Olex2 1.2
(compiled 2015.09.30 svn.r3233 for OlexSys, GUI svn.r5103)
;
_audit_update_record
;
2015-12-17 deposited with the CCDC.
2016-02-24 downloaded from the CCDC.
;
_cell_angle_alpha 90
_cell_angle_beta 91.671(3)
_cell_angle_gamma 90
_cell_formula_units_Z 4
_cell_length_a 13.3756(19)
_cell_length_b 14.865(2)
_cell_length_c 24.544(3)
_cell_measurement_reflns_used 5428
_cell_measurement_temperature 115
_cell_measurement_theta_max 22.95
_cell_measurement_theta_min 2.29
_cell_volume 4878.0(11)
_computing_cell_refinement 'SAINT v8.34A (Bruker, 2013)'
_computing_data_reduction 'SAINT v8.34A (Bruker, 2013)'
_computing_molecular_graphics 'Olex2 (Dolomanov et al., 2009)'
_computing_publication_material 'Olex2 (Dolomanov et al., 2009)'
_computing_structure_refinement 'XL (Sheldrick, 2008)'
_computing_structure_solution 'ShelXT (Sheldrick, 2015)'
_diffrn_ambient_temperature 115
_diffrn_detector 'CCD Plate'
_diffrn_detector_area_resol_mean '512 x 512'
_diffrn_detector_type APEX2
_diffrn_measured_fraction_theta_full 0.999
_diffrn_measured_fraction_theta_max 0.996
_diffrn_measurement_device '\k-geometry diffractometer'
_diffrn_measurement_device_type 'Nonius Kappa Apex II'
_diffrn_measurement_method '\f and \w scans''
_diffrn_radiation_collimation '0.6 mm'
_diffrn_radiation_monochromator graphite
_diffrn_radiation_probe x-ray
_diffrn_radiation_type MoK\a
_diffrn_radiation_wavelength 0.71073
_diffrn_reflns_av_R_equivalents 0.1119
_diffrn_reflns_av_unetI/netI 0.1139
_diffrn_reflns_Laue_measured_fraction_full 0.999
_diffrn_reflns_Laue_measured_fraction_max 0.996
_diffrn_reflns_limit_h_max 16
_diffrn_reflns_limit_h_min -17
_diffrn_reflns_limit_k_max 19
_diffrn_reflns_limit_k_min -19
_diffrn_reflns_limit_l_max 26
_diffrn_reflns_limit_l_min -31
_diffrn_reflns_number 55917
_diffrn_reflns_point_group_measured_fraction_full 0.999
_diffrn_reflns_point_group_measured_fraction_max 0.996
_diffrn_reflns_theta_full 26.000
_diffrn_reflns_theta_max 27.512
_diffrn_reflns_theta_min 2.665
_diffrn_source 'X-ray tube'
_diffrn_source_target Mo
_diffrn_source_type 'Siemens KFF Mo 2K-180'
_diffrn_standards_number 0
_exptl_absorpt_coefficient_mu 0.098
_exptl_absorpt_correction_T_max 0.7456
_exptl_absorpt_correction_T_min 0.6704
_exptl_absorpt_correction_type multi-scan
_exptl_absorpt_process_details
;
SADABS-2014/5 (Bruker,2014/5) was used for absorption correction.
wR2(int) was 0.0707 before and 0.0613 after correction.
The Ratio of minimum to maximum transmission is 0.8991.
The \l/2 correction factor is 0.00150.
;
_exptl_crystal_colour red
_exptl_crystal_colour_primary red
_exptl_crystal_density_diffrn 1.352
_exptl_crystal_description needle
_exptl_crystal_F_000 2080
_exptl_crystal_size_max 0.45
_exptl_crystal_size_mid 0.12
_exptl_crystal_size_min 0.05
_refine_diff_density_max 0.285
_refine_diff_density_min -0.283
_refine_diff_density_rms 0.057
_refine_ls_extinction_method none
_refine_ls_goodness_of_fit_ref 0.983
_refine_ls_hydrogen_treatment constr
_refine_ls_matrix_type full
_refine_ls_number_parameters 693
_refine_ls_number_reflns 11178
_refine_ls_number_restraints 30
_refine_ls_restrained_S_all 0.982
_refine_ls_R_factor_all 0.1503
_refine_ls_R_factor_gt 0.0533
_refine_ls_shift/su_max 0.001
_refine_ls_shift/su_mean 0.000
_refine_ls_structure_factor_coef Fsqd
_refine_ls_weighting_details 'w=1/[\s^2^(Fo^2^)+(0.0539P)^2^] where P=(Fo^2^+2Fc^2^)/3'
_refine_ls_weighting_scheme calc
_refine_ls_wR_factor_gt 0.1015
_refine_ls_wR_factor_ref 0.1349
_reflns_Friedel_coverage 0.000
_reflns_number_gt 5522
_reflns_number_total 11178
_reflns_threshold_expression 'I > 2\s(I)'
_cod_data_source_file c5cc10526a2.cif
_cod_data_source_block pe18052014_0m_a
_cod_depositor_comments 'Adding full bibliography for 7118794.cif.'
_cod_original_cell_volume 4877.8(12)
_cod_database_code 7118794
_shelx_space_group_comment
;
The symmetry employed for this shelxl refinement is uniquely defined
by the following loop, which should always be used as a source of
symmetry information in preference to the above space-group names.
They are only intended as comments.
;
_olex2_refinement_description
;
1. Fixed Uiso
 At 1.2 times of:
  All C(H) groups, All C(H,H) groups, All N(H) groups
 At 1.5 times of:
  All C(H,H,H) groups
2. Rigid body (RIGU) restrains
 C53, C54, C55, C56, O5, O6
 with sigma for 1-2 distances of 0.004 and sigma for 1-3 distances of 0.004
3. Others
 Fixed Sof: C53(0.5) H53A(0.5) H53B(0.5) H53C(0.5) C54(0.5) H54A(0.5)
 H54B(0.5) C55(0.5) C56(0.5) H56A(0.5) H56B(0.5) H56C(0.5) O5(0.5) O6(0.5)
4.a Secondary CH2 refined with riding coordinates:
 C50(H50A,H50B), C54(H54A,H54B)
4.b Aromatic/amide H refined with riding coordinates:
 C1(H1), C2(H2), C3(H3), C7(H7), C8(H8), C9(H9), C11(H11), C12(H12), C13(H13),
 C14(H14), C18(H18), C19(H19), C21(H21), C22(H22), N3(H3A), C25(H25), C26(H26),
 C27(H27), C31(H31), C32(H32), C33(H33), C35(H35), C36(H36), C37(H37), C38(H38),
  C42(H42), C43(H43), C45(H45), C46(H46), N7(H7A)
4.c Idealised Me refined as rotating group:
 C23(H23A,H23B,H23C), C24(H24A,H24B,H24C), C47(H47A,H47B,H47C), C48(H48A,H48B,
 H48C), C49(H49A,H49B,H49C), C52(H52A,H52B,H52C), C53(H53A,H53B,H53C), C56(H56A,
 H56B,H56C)
;
_shelx_shelxl_version_number 2014/7
_olex2_submission_special_instructions 'No special instructions were received'

loop_
_space_group_symop_operation_xyz
'x, y, z'
'-x, y+1/2, -z+1/2'
'-x, -y, -z'
'x, -y-1/2, z-1/2'

loop_
_atom_site_label
_atom_site_type_symbol
_atom_site_fract_x
_atom_site_fract_y
_atom_site_fract_z
_atom_site_U_iso_or_equiv
_atom_site_adp_type
_atom_site_occupancy
_atom_site_site_symmetry_order
_atom_site_calc_flag
_atom_site_refinement_flags_posn
_atom_site_refinement_flags_adp
_atom_site_refinement_flags_occupancy
_atom_site_disorder_assembly
_atom_site_disorder_group
B1 B 0.9866(3) 0.4246(2) 0.58759(12) 0.0311(8) Uani 1 1 d . . . . .
C1 C 0.9241(2) 0.58610(18) 0.56788(10) 0.0317(7) Uani 1 1 d . . . . .
H1 H 0.9429 0.5876 0.5309 0.038 Uiso 1 1 calc R . . . .
C2 C 0.8804(2) 0.65760(19) 0.59553(10) 0.0323(7) Uani 1 1 d . . . . .
H2 H 0.8646 0.7152 0.5810 0.039 Uiso 1 1 calc R . . . .
C3 C 0.86464(19) 0.62859(17) 0.64799(10) 0.0267(6) Uani 1 1 d . . . . .
H3 H 0.8359 0.6627 0.6763 0.032 Uiso 1 1 calc R . . . .
C4 C 0.89894(18) 0.53921(17) 0.65189(9) 0.0214(6) Uani 1 1 d . . . . .
C5 C 0.90861(18) 0.48086(16) 0.69666(9) 0.0205(6) Uani 1 1 d . . . . .
C6 C 0.95692(18) 0.39822(16) 0.69147(9) 0.0203(6) Uani 1 1 d . . . . .
C7 C 0.97759(19) 0.32919(16) 0.72926(10) 0.0253(6) Uani 1 1 d . . . . .
H7 H 0.9612 0.3295 0.7667 0.030 Uiso 1 1 calc R . . . .
C8 C 1.02589(19) 0.26103(17) 0.70251(10) 0.0265(6) Uani 1 1 d . . . . .
H8 H 1.0493 0.2060 0.7179 0.032 Uiso 1 1 calc R . . . .
C9 C 1.03364(19) 0.28881(17) 0.64831(10) 0.0276(6) Uani 1 1 d . . . . .
H9 H 1.0634 0.2545 0.6204 0.033 Uiso 1 1 calc R . . . .
C10 C 0.87553(18) 0.51058(15) 0.75140(9) 0.0192(6) Uani 1 1 d . . . . .
C11 C 0.94788(19) 0.50992(15) 0.79393(9) 0.0216(6) Uani 1 1 d . . . . .
H11 H 1.0133 0.4883 0.7873 0.026 Uiso 1 1 calc R . . . .
C12 C 0.9251(2) 0.54044(16) 0.84557(9) 0.0243(6) Uani 1 1 d . . . . .
H12 H 0.9750 0.5411 0.8739 0.029 Uiso 1 1 calc R . . . .
C13 C 0.8288(2) 0.56992(16) 0.85535(9) 0.0259(6) Uani 1 1 d . . . . .
H13 H 0.8127 0.5906 0.8906 0.031 Uiso 1 1 calc R . . . .
C14 C 0.75607(19) 0.56944(16) 0.81398(9) 0.0237(6) Uani 1 1 d . . . . .
H14 H 0.6902 0.5890 0.8213 0.028 Uiso 1 1 calc R . . . .
C15 C 0.77856(18) 0.54052(15) 0.76183(9) 0.0191(5) Uani 1 1 d . . . . .
C16 C 0.63299(18) 0.60474(17) 0.71198(9) 0.0214(6) Uani 1 1 d . . . . .
C17 C 0.55468(19) 0.58970(16) 0.66865(9) 0.0212(6) Uani 1 1 d . . . . .
C18 C 0.47556(18) 0.65103(17) 0.66431(9) 0.0243(6) Uani 1 1 d . . . . .
H18 H 0.4752 0.7012 0.6883 0.029 Uiso 1 1 calc R . . . .
C19 C 0.39808(19) 0.64139(17) 0.62649(9) 0.0260(6) Uani 1 1 d . . . . .
H19 H 0.3456 0.6845 0.6249 0.031 Uiso 1 1 calc R . . . .
C20 C 0.39637(19) 0.56770(17) 0.59011(9) 0.0238(6) Uani 1 1 d . . . . .
C21 C 0.47536(19) 0.50564(17) 0.59454(9) 0.0248(6) Uani 1 1 d . . . . .
H21 H 0.4760 0.4552 0.5708 0.030 Uiso 1 1 calc R . . . .
C22 C 0.55208(19) 0.51656(16) 0.63282(9) 0.0240(6) Uani 1 1 d . . . . .
H22 H 0.6044 0.4733 0.6349 0.029 Uiso 1 1 calc R . . . .
C23 C 0.2406(2) 0.6228(2) 0.54595(11) 0.0379(7) Uani 1 1 d . . . . .
H23A H 0.1994 0.6204 0.5783 0.057 Uiso 1 1 calc GR . . . .
H23B H 0.1992 0.6090 0.5135 0.057 Uiso 1 1 calc GR . . . .
H23C H 0.2691 0.6832 0.5425 0.057 Uiso 1 1 calc GR . . . .
C24 C 0.3162(2) 0.47798(19) 0.51704(11) 0.0405(8) Uani 1 1 d . . . . .
H24A H 0.3763 0.4750 0.4952 0.061 Uiso 1 1 calc GR . . . .
H24B H 0.2568 0.4810 0.4928 0.061 Uiso 1 1 calc GR . . . .
H24C H 0.3125 0.4242 0.5400 0.061 Uiso 1 1 calc GR . . . .
F1 F 1.08251(13) 0.44055(11) 0.56866(6) 0.0471(5) Uani 1 1 d . . . . .
F2 F 0.93259(13) 0.37753(11) 0.54834(6) 0.0512(5) Uani 1 1 d . . . . .
N1 N 0.93581(15) 0.51474(14) 0.60125(8) 0.0256(5) Uani 1 1 d . . . . .
N2 N 0.99320(15) 0.37065(14) 0.64134(7) 0.0228(5) Uani 1 1 d . . . . .
N3 N 0.70191(15) 0.53736(13) 0.72066(7) 0.0223(5) Uani 1 1 d . . . . .
H3A H 0.6983 0.4896 0.6995 0.027 Uiso 1 1 calc R . . . .
N4 N 0.32061(16) 0.55760(15) 0.55135(8) 0.0330(6) Uani 1 1 d . . . . .
O1 O 0.63534(13) 0.67450(11) 0.73921(6) 0.0290(4) Uani 1 1 d . . . . .
B2 B 0.7881(2) -0.0850(2) 0.66008(12) 0.0322(8) Uani 1 1 d . . . . .
C25 C 0.8050(2) 0.0415(2) 0.58942(11) 0.0405(8) Uani 1 1 d . . . . .
H25 H 0.8027 0.0035 0.5583 0.049 Uiso 1 1 calc R . . . .
C26 C 0.8167(2) 0.1347(2) 0.58785(10) 0.0396(8) Uani 1 1 d . . . . .
H26 H 0.8229 0.1708 0.5562 0.047 Uiso 1 1 calc R . . . .
C27 C 0.81754(19) 0.16449(18) 0.64137(9) 0.0276(6) Uani 1 1 d . . . . .
H27 H 0.8256 0.2249 0.6533 0.033 Uiso 1 1 calc R . . . .
C28 C 0.80428(18) 0.08890(17) 0.67463(9) 0.0226(6) Uani 1 1 d . . . . .
C29 C 0.79502(17) 0.08038(16) 0.73146(9) 0.0198(6) Uani 1 1 d . . . . .
C30 C 0.78311(18) -0.00376(16) 0.75516(9) 0.0211(6) Uani 1 1 d . . . . .
C31 C 0.76814(18) -0.02946(17) 0.80984(10) 0.0264(6) Uani 1 1 d . . . . .
H31 H 0.7678 0.0094 0.8406 0.032 Uiso 1 1 calc R . . . .
C32 C 0.7543(2) -0.12078(18) 0.81018(11) 0.0319(7) Uani 1 1 d . . . . .
H32 H 0.7425 -0.1570 0.8412 0.038 Uiso 1 1 calc R . . . .
C33 C 0.76078(19) -0.15078(18) 0.75626(11) 0.0323(7) Uani 1 1 d . . . . .
H33 H 0.7533 -0.2116 0.7449 0.039 Uiso 1 1 calc R . . . .
C34 C 0.79699(18) 0.16137(15) 0.76718(9) 0.0189(5) Uani 1 1 d . . . . .
C35 C 0.86839(18) 0.16592(16) 0.81001(9) 0.0216(6) Uani 1 1 d . . . . .
H35 H 0.9141 0.1176 0.8155 0.026 Uiso 1 1 calc R . . . .
C36 C 0.87345(19) 0.23951(17) 0.84430(9) 0.0248(6) Uani 1 1 d . . . . .
H36 H 0.9231 0.2422 0.8727 0.030 Uiso 1 1 calc R . . . .
C37 C 0.80580(18) 0.30933(16) 0.83704(9) 0.0220(6) Uani 1 1 d . . . . .
H37 H 0.8089 0.3600 0.8606 0.026 Uiso 1 1 calc R . . . .
C38 C 0.73380(18) 0.30547(16) 0.79561(9) 0.0211(6) Uani 1 1 d . . . . .
H38 H 0.6871 0.3533 0.7911 0.025 Uiso 1 1 calc R . . . .
C39 C 0.72914(17) 0.23175(15) 0.76036(9) 0.0181(5) Uani 1 1 d . . . . .
C40 C 0.64895(18) 0.29182(16) 0.67771(9) 0.0200(6) Uani 1 1 d . . . . .
C41 C 0.57509(18) 0.27620(15) 0.63282(9) 0.0205(6) Uani 1 1 d . . . . .
C42 C 0.48058(19) 0.24027(16) 0.64032(9) 0.0225(6) Uani 1 1 d . . . . .
H42 H 0.4612 0.2242 0.6760 0.027 Uiso 1 1 calc R . . . .
C43 C 0.41423(19) 0.22751(16) 0.59660(9) 0.0254(6) Uani 1 1 d . . . . .
H43 H 0.3493 0.2045 0.6030 0.031 Uiso 1 1 calc R . . . .
C44 C 0.44109(19) 0.24796(16) 0.54284(9) 0.0232(6) Uani 1 1 d . . . . .
C45 C 0.53707(19) 0.28558(16) 0.53591(9) 0.0253(6) Uani 1 1 d . . . . .
H45 H 0.5574 0.3014 0.5004 0.030 Uiso 1 1 calc R . . . .
C46 C 0.60131(19) 0.29947(16) 0.57997(9) 0.0245(6) Uani 1 1 d . . . . .
H46 H 0.6650 0.3255 0.5743 0.029 Uiso 1 1 calc R . . . .
C47 C 0.2809(2) 0.19202(19) 0.50679(10) 0.0369(7) Uani 1 1 d . . . . .
H47A H 0.2893 0.1363 0.5278 0.055 Uiso 1 1 calc GR . . . .
H47B H 0.2492 0.1783 0.4712 0.055 Uiso 1 1 calc GR . . . .
H47C H 0.2386 0.2339 0.5266 0.055 Uiso 1 1 calc GR . . . .
C48 C 0.4011(2) 0.26539(18) 0.44512(9) 0.0338(7) Uani 1 1 d . . . . .
H48A H 0.4138 0.3303 0.4468 0.051 Uiso 1 1 calc GR . . . .
H48B H 0.3444 0.2536 0.4199 0.051 Uiso 1 1 calc GR . . . .
H48C H 0.4606 0.2344 0.4323 0.051 Uiso 1 1 calc GR . . . .
F3 F 0.87295(13) -0.13350(10) 0.64650(6) 0.0457(4) Uani 1 1 d . . . . .
F4 F 0.70438(13) -0.12534(11) 0.63652(6) 0.0516(5) Uani 1 1 d . . . . .
N5 N 0.79744(16) 0.01303(14) 0.64118(8) 0.0271(5) Uani 1 1 d . . . . .
N6 N 0.77903(15) -0.08162(13) 0.72299(8) 0.0249(5) Uani 1 1 d . . . . .
N7 N 0.65313(14) 0.22889(13) 0.71825(7) 0.0200(5) Uani 1 1 d . . . . .
H7A H 0.6081 0.1857 0.7184 0.024 Uiso 1 1 calc R . . . .
N8 N 0.37781(17) 0.23264(15) 0.49894(8) 0.0324(6) Uani 1 1 d . . . . .
O2 O 0.70707(12) 0.35680(11) 0.67807(6) 0.0234(4) Uani 1 1 d . . . . .
C49 C 0.6033(3) 0.0594(2) 0.44277(12) 0.0608(10) Uani 1 1 d . . . . .
H49A H 0.6002 0.0333 0.4793 0.091 Uiso 1 1 calc GR . . . .
H49B H 0.5945 0.1248 0.4450 0.091 Uiso 1 1 calc GR . . . .
H49C H 0.6685 0.0460 0.4274 0.091 Uiso 1 1 calc GR . . . .
C50 C 0.5216(3) 0.0199(2) 0.40681(11) 0.0510(9) Uani 1 1 d . . . . .
H50A H 0.5317 -0.0457 0.4028 0.061 Uiso 1 1 calc R . . . .
H50B H 0.4556 0.0300 0.4231 0.061 Uiso 1 1 calc R . . . .
C51 C 0.4743(2) 0.02429(19) 0.31274(11) 0.0313(7) Uani 1 1 d . . . . .
C52 C 0.4757(2) 0.07944(19) 0.26280(10) 0.0346(7) Uani 1 1 d . . . . .
H52A H 0.4519 0.1402 0.2708 0.052 Uiso 1 1 calc GR . . . .
H52B H 0.4320 0.0521 0.2347 0.052 Uiso 1 1 calc GR . . . .
H52C H 0.5441 0.0826 0.2497 0.052 Uiso 1 1 calc GR . . . .
O3 O 0.52528(14) 0.06353(12) 0.35435(7) 0.0378(5) Uani 1 1 d . . . . .
O4 O 0.43380(15) -0.04845(13) 0.31713(8) 0.0420(5) Uani 1 1 d . . . . .
C53 C 0.9989(5) 0.8208(4) 0.5034(2) 0.0464(16) Uani 0.5 1 d . U P A -1
H53A H 1.0287 0.7729 0.5259 0.070 Uiso 0.5 1 calc GR . P A -1
H53B H 1.0197 0.8139 0.4657 0.070 Uiso 0.5 1 calc GR . P A -1
H53C H 0.9258 0.8172 0.5046 0.070 Uiso 0.5 1 calc GR . P A -1
C54 C 1.0331(8) 0.9104(6) 0.5249(3) 0.046(2) Uani 0.5 1 d . U P A -1
H54A H 1.0171 0.9163 0.5638 0.055 Uiso 0.5 1 calc R . P A -1
H54B H 1.1063 0.9167 0.5213 0.055 Uiso 0.5 1 calc R . P A -1
C55 C 1.0157(8) 1.0645(6) 0.4953(3) 0.038(2) Uani 0.5 1 d . U P A -1
C56 C 0.9598(7) 1.1274(5) 0.4594(3) 0.044(2) Uani 0.5 1 d . U P A -1
H56A H 0.9579 1.1868 0.4767 0.066 Uiso 0.5 1 calc GR . P A -1
H56B H 0.8914 1.1053 0.4533 0.066 Uiso 0.5 1 calc GR . P A -1
H56C H 0.9930 1.1321 0.4245 0.066 Uiso 0.5 1 calc GR . P A -1
O5 O 0.9802(4) 0.9798(3) 0.4924(2) 0.0357(14) Uani 0.5 1 d . U P A -1
O6 O 1.0878(3) 1.0813(3) 0.52390(15) 0.0545(12) Uani 0.5 1 d . U P A -1

loop_
_atom_site_aniso_label
_atom_site_aniso_U_11
_atom_site_aniso_U_22
_atom_site_aniso_U_33
_atom_site_aniso_U_23
_atom_site_aniso_U_13
_atom_site_aniso_U_12
B1 0.032(2) 0.039(2) 0.0222(16) -0.0030(14) -0.0015(14) 0.0031(16)
C1 0.0318(17) 0.0389(17) 0.0243(14) 0.0058(13) 0.0001(12) 0.0012(14)
C2 0.0341(17) 0.0329(17) 0.0296(15) 0.0087(13) -0.0027(12) 0.0037(13)
C3 0.0221(15) 0.0283(16) 0.0296(14) -0.0001(12) -0.0017(11) -0.0014(12)
C4 0.0167(14) 0.0267(15) 0.0206(13) -0.0016(11) -0.0007(10) -0.0024(11)
C5 0.0144(14) 0.0261(15) 0.0209(13) -0.0029(11) -0.0013(10) -0.0048(11)
C6 0.0160(14) 0.0246(14) 0.0204(13) -0.0034(11) 0.0004(10) -0.0036(11)
C7 0.0244(15) 0.0245(15) 0.0269(13) -0.0016(12) 0.0013(11) -0.0046(12)
C8 0.0235(15) 0.0227(15) 0.0331(15) -0.0014(12) -0.0015(12) -0.0004(12)
C9 0.0250(16) 0.0271(16) 0.0305(15) -0.0087(12) -0.0012(12) 0.0011(12)
C10 0.0223(15) 0.0133(13) 0.0220(13) -0.0003(10) 0.0009(11) -0.0029(11)
C11 0.0208(14) 0.0182(14) 0.0259(14) 0.0009(11) 0.0004(11) -0.0016(11)
C12 0.0286(16) 0.0227(14) 0.0212(13) -0.0004(11) -0.0038(11) -0.0043(12)
C13 0.0342(17) 0.0222(15) 0.0214(13) -0.0039(11) 0.0041(12) -0.0030(12)
C14 0.0227(15) 0.0244(15) 0.0241(13) -0.0032(11) 0.0037(11) -0.0023(11)
C15 0.0212(15) 0.0160(13) 0.0200(13) -0.0015(10) -0.0014(11) -0.0026(11)
C16 0.0197(15) 0.0221(14) 0.0227(13) 0.0014(11) 0.0054(11) -0.0023(11)
C17 0.0232(15) 0.0208(14) 0.0199(12) 0.0015(11) 0.0041(11) -0.0022(11)
C18 0.0232(15) 0.0240(15) 0.0257(13) -0.0035(11) 0.0024(11) 0.0015(12)
C19 0.0228(15) 0.0278(15) 0.0275(14) -0.0016(12) 0.0011(12) 0.0046(12)
C20 0.0191(15) 0.0310(16) 0.0212(13) 0.0004(11) -0.0001(11) -0.0012(12)
C21 0.0287(16) 0.0238(14) 0.0218(13) -0.0029(11) -0.0009(11) -0.0024(12)
C22 0.0234(15) 0.0220(14) 0.0264(14) 0.0018(11) -0.0015(11) 0.0019(11)
C23 0.0237(16) 0.055(2) 0.0346(15) -0.0017(14) -0.0042(12) 0.0068(15)
C24 0.0334(19) 0.051(2) 0.0369(16) -0.0168(15) -0.0072(13) -0.0002(15)
F1 0.0451(11) 0.0617(12) 0.0353(9) 0.0107(8) 0.0160(8) 0.0141(9)
F2 0.0707(13) 0.0494(11) 0.0320(9) -0.0150(8) -0.0225(9) 0.0145(9)
N1 0.0256(13) 0.0320(13) 0.0191(11) 0.0008(10) -0.0006(9) 0.0016(10)
N2 0.0203(12) 0.0262(13) 0.0218(11) -0.0056(9) -0.0010(9) 0.0004(10)
N3 0.0191(12) 0.0202(12) 0.0275(11) -0.0064(9) -0.0009(9) 0.0001(9)
N4 0.0255(14) 0.0410(15) 0.0321(12) -0.0103(11) -0.0069(10) 0.0035(11)
O1 0.0315(11) 0.0207(10) 0.0345(10) -0.0068(8) -0.0026(8) -0.0005(8)
B2 0.029(2) 0.0284(18) 0.0387(18) -0.0132(15) -0.0026(15) -0.0002(15)
C25 0.049(2) 0.046(2) 0.0262(16) -0.0109(14) -0.0049(14) 0.0137(16)
C26 0.052(2) 0.044(2) 0.0224(15) 0.0061(13) 0.0069(13) 0.0153(16)
C27 0.0297(16) 0.0304(16) 0.0228(14) -0.0004(12) 0.0012(11) 0.0033(13)
C28 0.0182(14) 0.0259(15) 0.0234(13) -0.0049(12) -0.0017(11) 0.0028(11)
C29 0.0112(13) 0.0227(14) 0.0251(13) -0.0034(11) -0.0037(10) 0.0013(11)
C30 0.0159(14) 0.0203(14) 0.0269(14) -0.0032(11) -0.0029(11) 0.0005(11)
C31 0.0214(15) 0.0233(15) 0.0341(15) 0.0021(12) -0.0035(12) 0.0011(11)
C32 0.0279(17) 0.0246(16) 0.0430(17) 0.0091(13) -0.0015(13) 0.0013(12)
C33 0.0234(16) 0.0205(15) 0.0525(18) 0.0024(13) -0.0051(13) 0.0005(12)
C34 0.0192(14) 0.0184(13) 0.0191(12) -0.0001(10) 0.0012(10) -0.0010(11)
C35 0.0195(14) 0.0220(14) 0.0231(13) 0.0046(11) -0.0017(11) 0.0024(11)
C36 0.0232(15) 0.0282(15) 0.0228(13) -0.0015(12) -0.0043(11) -0.0043(12)
C37 0.0240(15) 0.0209(14) 0.0211(13) -0.0036(11) 0.0019(11) -0.0029(11)
C38 0.0217(15) 0.0180(13) 0.0236(13) -0.0002(11) 0.0009(11) 0.0023(11)
C39 0.0172(13) 0.0183(13) 0.0189(12) 0.0022(10) -0.0002(10) -0.0040(11)
C40 0.0191(14) 0.0210(14) 0.0201(12) -0.0010(11) 0.0011(10) 0.0047(11)
C41 0.0227(15) 0.0160(13) 0.0226(13) -0.0003(10) -0.0017(11) 0.0004(11)
C42 0.0245(15) 0.0237(14) 0.0192(12) 0.0032(11) -0.0012(11) -0.0002(12)
C43 0.0214(15) 0.0300(15) 0.0247(14) 0.0053(11) -0.0021(11) -0.0014(12)
C44 0.0301(16) 0.0193(14) 0.0199(13) 0.0008(10) -0.0065(11) -0.0012(12)
C45 0.0309(16) 0.0259(15) 0.0190(13) 0.0011(11) -0.0003(11) -0.0028(12)
C46 0.0233(15) 0.0222(14) 0.0280(14) -0.0001(11) -0.0013(11) -0.0020(11)
C47 0.0356(18) 0.0436(18) 0.0308(15) 0.0032(13) -0.0123(13) -0.0130(14)
C48 0.0439(19) 0.0346(17) 0.0224(14) 0.0013(12) -0.0063(13) -0.0078(14)
F3 0.0508(12) 0.0329(10) 0.0540(10) -0.0102(8) 0.0124(8) 0.0110(8)
F4 0.0568(12) 0.0486(11) 0.0486(10) -0.0175(8) -0.0111(9) -0.0183(9)
N5 0.0309(14) 0.0284(13) 0.0219(11) -0.0073(10) -0.0029(10) 0.0039(10)
N6 0.0209(13) 0.0186(12) 0.0352(12) -0.0063(10) -0.0017(9) 0.0007(9)
N7 0.0156(11) 0.0213(12) 0.0229(10) 0.0011(9) -0.0033(9) -0.0055(9)
N8 0.0347(14) 0.0409(14) 0.0210(11) 0.0046(10) -0.0078(10) -0.0175(12)
O2 0.0214(10) 0.0211(10) 0.0273(9) 0.0004(7) -0.0030(7) -0.0034(8)
C49 0.065(3) 0.069(3) 0.0478(19) -0.0068(17) -0.0135(18) 0.010(2)
C50 0.060(2) 0.052(2) 0.0405(18) 0.0044(16) -0.0055(16) 0.0004(18)
C51 0.0222(16) 0.0297(17) 0.0420(17) -0.0088(14) 0.0002(13) -0.0013(13)
C52 0.0226(16) 0.0410(18) 0.0403(16) -0.0030(14) 0.0019(13) -0.0030(13)
O3 0.0397(13) 0.0343(12) 0.0391(11) -0.0026(9) -0.0062(9) -0.0068(9)
O4 0.0387(13) 0.0295(12) 0.0574(13) -0.0022(10) -0.0038(10) -0.0065(10)
C53 0.035(4) 0.054(4) 0.050(4) 0.004(3) 0.008(3) -0.001(3)
C54 0.053(5) 0.057(5) 0.026(5) 0.001(3) -0.005(4) 0.012(4)
C55 0.043(4) 0.055(5) 0.017(4) -0.006(4) 0.004(3) -0.009(4)
C56 0.053(5) 0.052(5) 0.028(4) -0.001(3) 0.001(3) -0.005(4)
O5 0.031(3) 0.048(4) 0.027(3) -0.005(3) -0.008(2) 0.000(3)
O6 0.056(3) 0.068(3) 0.039(2) 0.007(2) -0.013(2) -0.016(2)

loop_
_atom_type_symbol
_atom_type_description
_atom_type_scat_dispersion_real
_atom_type_scat_dispersion_imag
_atom_type_scat_source
C C 0.0033 0.0016 'International Tables Vol C Tables 4.2.6.8 and 6.1.1.4'
H H 0.0000 0.0000 'International Tables Vol C Tables 4.2.6.8 and 6.1.1.4'
B B 0.0013 0.0007 'International Tables Vol C Tables 4.2.6.8 and 6.1.1.4'
F F 0.0171 0.0103 'International Tables Vol C Tables 4.2.6.8 and 6.1.1.4'
N N 0.0061 0.0033 'International Tables Vol C Tables 4.2.6.8 and 6.1.1.4'
O O 0.0106 0.0060 'International Tables Vol C Tables 4.2.6.8 and 6.1.1.4'

loop_
_geom_angle_atom_site_label_1
_geom_angle_atom_site_label_2
_geom_angle_atom_site_label_3
_geom_angle
F1 B1 N1 109.8(2)
F1 B1 N2 110.0(2)
F2 B1 F1 108.7(2)
F2 B1 N1 111.6(2)
F2 B1 N2 110.5(2)
N1 B1 N2 106.3(2)
C2 C1 H1 124.9
N1 C1 H1 124.9
N1 C1 C2 110.3(2)
C1 C2 H2 126.5
C3 C2 C1 107.0(2)
C3 C2 H2 126.5
C2 C3 H3 126.3
C2 C3 C4 107.4(2)
C4 C3 H3 126.3
C5 C4 C3 131.2(2)
N1 C4 C3 107.9(2)
N1 C4 C5 120.6(2)
C4 C5 C10 119.9(2)
C6 C5 C4 120.3(2)
C6 C5 C10 119.5(2)
C5 C6 C7 131.7(2)
C5 C6 N2 120.8(2)
N2 C6 C7 107.5(2)
C6 C7 H7 126.0
C8 C7 C6 108.0(2)
C8 C7 H7 126.0
C7 C8 H8 126.7
C7 C8 C9 106.5(2)
C9 C8 H8 126.7
C8 C9 H9 124.8
N2 C9 C8 110.4(2)
N2 C9 H9 124.8
C11 C10 C5 116.8(2)
C15 C10 C5 123.9(2)
C15 C10 C11 119.2(2)
C10 C11 H11 119.6
C12 C11 C10 120.8(2)
C12 C11 H11 119.6
C11 C12 H12 120.3
C13 C12 C11 119.4(2)
C13 C12 H12 120.3
C12 C13 H13 119.8
C14 C13 C12 120.5(2)
C14 C13 H13 119.8
C13 C14 H14 119.7
C13 C14 C15 120.6(2)
C15 C14 H14 119.7
C10 C15 N3 120.8(2)
C14 C15 C10 119.5(2)
C14 C15 N3 119.6(2)
N3 C16 C17 117.2(2)
O1 C16 C17 121.3(2)
O1 C16 N3 121.5(2)
C18 C17 C16 118.2(2)
C22 C17 C16 124.8(2)
C22 C17 C18 117.0(2)
C17 C18 H18 118.8
C19 C18 C17 122.4(2)
C19 C18 H18 118.8
C18 C19 H19 119.9
C18 C19 C20 120.3(2)
C20 C19 H19 119.9
C21 C20 C19 117.5(2)
N4 C20 C19 121.3(2)
N4 C20 C21 121.2(2)
C20 C21 H21 119.4
C22 C21 C20 121.2(2)
C22 C21 H21 119.4
C17 C22 H22 119.2
C21 C22 C17 121.6(2)
C21 C22 H22 119.2
H23A C23 H23B 109.5
H23A C23 H23C 109.5
H23B C23 H23C 109.5
N4 C23 H23A 109.5
N4 C23 H23B 109.5
N4 C23 H23C 109.5
H24A C24 H24B 109.5
H24A C24 H24C 109.5
H24B C24 H24C 109.5
N4 C24 H24A 109.5
N4 C24 H24B 109.5
N4 C24 H24C 109.5
C1 N1 B1 126.6(2)
C1 N1 C4 107.3(2)
C4 N1 B1 126.0(2)
C6 N2 B1 126.0(2)
C9 N2 B1 126.4(2)
C9 N2 C6 107.6(2)
C15 N3 H3A 118.2
C16 N3 C15 123.6(2)
C16 N3 H3A 118.2
C20 N4 C23 121.1(2)
C20 N4 C24 120.4(2)
C23 N4 C24 118.4(2)
F3 B2 N5 110.2(2)
F3 B2 N6 110.0(2)
F4 B2 F3 109.3(2)
F4 B2 N5 111.0(2)
F4 B2 N6 110.2(2)
N5 B2 N6 106.2(2)
C26 C25 H25 124.7
N5 C25 H25 124.7
N5 C25 C26 110.5(2)
C25 C26 H26 126.6
C27 C26 C25 106.8(2)
C27 C26 H26 126.6
C26 C27 H27 126.3
C26 C27 C28 107.3(2)
C28 C27 H27 126.3
C27 C28 C29 131.6(2)
N5 C28 C27 108.2(2)
N5 C28 C29 120.2(2)
C28 C29 C34 120.6(2)
C30 C29 C28 120.6(2)
C30 C29 C34 118.8(2)
C29 C30 C31 131.4(2)
C29 C30 N6 120.7(2)
N6 C30 C31 107.9(2)
C30 C31 H31 126.4
C32 C31 C30 107.2(2)
C32 C31 H31 126.4
C31 C32 H32 126.4
C31 C32 C33 107.3(2)
C33 C32 H32 126.4
C32 C33 H33 124.8
N6 C33 C32 110.4(2)
N6 C33 H33 124.8
C35 C34 C29 118.7(2)
C39 C34 C29 122.4(2)
C39 C34 C35 118.8(2)
C34 C35 H35 119.5
C36 C35 C34 121.1(2)
C36 C35 H35 119.5
C35 C36 H36 120.2
C35 C36 C37 119.7(2)
C37 C36 H36 120.2
C36 C37 H37 119.9
C38 C37 C36 120.2(2)
C38 C37 H37 119.9
C37 C38 H38 119.8
C37 C38 C39 120.4(2)
C39 C38 H38 119.8
C34 C39 C38 119.9(2)
C34 C39 N7 120.8(2)
C38 C39 N7 119.3(2)
N7 C40 C41 116.6(2)
O2 C40 C41 122.2(2)
O2 C40 N7 121.1(2)
C42 C41 C40 123.6(2)
C42 C41 C46 118.2(2)
C46 C41 C40 118.2(2)
C41 C42 H42 119.5
C43 C42 C41 121.0(2)
C43 C42 H42 119.5
C42 C43 H43 119.3
C42 C43 C44 121.3(2)
C44 C43 H43 119.3
C43 C44 C45 117.0(2)
N8 C44 C43 122.1(2)
N8 C44 C45 120.9(2)
C44 C45 H45 119.6
C46 C45 C44 120.8(2)
C46 C45 H45 119.6
C41 C46 H46 119.2
C45 C46 C41 121.6(2)
C45 C46 H46 119.2
H47A C47 H47B 109.5
H47A C47 H47C 109.5
H47B C47 H47C 109.5
N8 C47 H47A 109.5
N8 C47 H47B 109.5
N8 C47 H47C 109.5
H48A C48 H48B 109.5
H48A C48 H48C 109.5
H48B C48 H48C 109.5
N8 C48 H48A 109.5
N8 C48 H48B 109.5
N8 C48 H48C 109.5
C25 N5 B2 126.4(2)
C25 N5 C28 107.2(2)
C28 N5 B2 126.4(2)
C30 N6 B2 125.7(2)
C33 N6 B2 127.0(2)
C33 N6 C30 107.2(2)
C39 N7 H7A 119.3
C40 N7 C39 121.3(2)
C40 N7 H7A 119.3
C44 N8 C47 120.0(2)
C44 N8 C48 121.1(2)
C47 N8 C48 118.55(19)
H49A C49 H49B 109.5
H49A C49 H49C 109.5
H49B C49 H49C 109.5
C50 C49 H49A 109.5
C50 C49 H49B 109.5
C50 C49 H49C 109.5
C49 C50 H50A 110.2
C49 C50 H50B 110.2
H50A C50 H50B 108.5
O3 C50 C49 107.7(3)
O3 C50 H50A 110.2
O3 C50 H50B 110.2
O3 C51 C52 111.8(2)
O4 C51 C52 125.8(2)
O4 C51 O3 122.4(2)
C51 C52 H52A 109.5
C51 C52 H52B 109.5
C51 C52 H52C 109.5
H52A C52 H52B 109.5
H52A C52 H52C 109.5
H52B C52 H52C 109.5
C51 O3 C50 116.9(2)
H53A C53 H53B 109.5
H53A C53 H53C 109.5
H53B C53 H53C 109.5
C54 C53 H53A 109.5
C54 C53 H53B 109.5
C54 C53 H53C 109.5
C53 C54 H54A 110.3
C53 C54 H54B 110.3
H54A C54 H54B 108.5
O5 C54 C53 107.2(7)
O5 C54 H54A 110.3
O5 C54 H54B 110.3
O5 C55 C56 112.9(7)
O6 C55 C56 127.0(7)
O6 C55 O5 120.0(9)
C55 C56 H56A 109.5
C55 C56 H56B 109.5
C55 C56 H56C 109.5
H56A C56 H56B 109.5
H56A C56 H56C 109.5
H56B C56 H56C 109.5
C55 O5 C54 117.6(5)

loop_
_geom_bond_atom_site_label_1
_geom_bond_atom_site_label_2
_geom_bond_distance
B1 F1 1.398(4)
B1 F2 1.378(3)
B1 N1 1.544(4)
B1 N2 1.544(4)
C1 H1 0.9500
C1 C2 1.398(4)
C1 N1 1.346(3)
C2 H2 0.9500
C2 C3 1.380(3)
C3 H3 0.9500
C3 C4 1.408(3)
C4 C5 1.403(3)
C4 N1 1.398(3)
C5 C6 1.396(3)
C5 C10 1.494(3)
C6 C7 1.405(3)
C6 N2 1.397(3)
C7 H7 0.9500
C7 C8 1.378(3)
C8 H8 0.9500
C8 C9 1.400(3)
C9 H9 0.9500
C9 N2 1.340(3)
C10 C11 1.403(3)
C10 C15 1.402(3)
C11 H11 0.9500
C11 C12 1.388(3)
C12 H12 0.9500
C12 C13 1.388(4)
C13 H13 0.9500
C13 C14 1.386(3)
C14 H14 0.9500
C14 C15 1.391(3)
C15 N3 1.419(3)
C16 C17 1.488(3)
C16 N3 1.374(3)
C16 O1 1.234(3)
C17 C18 1.399(3)
C17 C22 1.398(3)
C18 H18 0.9500
C18 C19 1.378(3)
C19 H19 0.9500
C19 C20 1.413(3)
C20 C21 1.404(3)
C20 N4 1.378(3)
C21 H21 0.9500
C21 C22 1.381(3)
C22 H22 0.9500
C23 H23A 0.9800
C23 H23B 0.9800
C23 H23C 0.9800
C23 N4 1.447(3)
C24 H24A 0.9800
C24 H24B 0.9800
C24 H24C 0.9800
C24 N4 1.453(3)
N3 H3A 0.8800
B2 F3 1.393(3)
B2 F4 1.382(3)
B2 N5 1.535(4)
B2 N6 1.553(4)
C25 H25 0.9500
C25 C26 1.394(4)
C25 N5 1.346(3)
C26 H26 0.9500
C26 C27 1.386(3)
C27 H27 0.9500
C27 C28 1.403(3)
C28 C29 1.409(3)
C28 N5 1.396(3)
C29 C30 1.390(3)
C29 C34 1.489(3)
C30 C31 1.415(3)
C30 N6 1.401(3)
C31 H31 0.9500
C31 C32 1.370(3)
C32 H32 0.9500
C32 C33 1.402(4)
C33 H33 0.9500
C33 N6 1.340(3)
C34 C35 1.401(3)
C34 C39 1.392(3)
C35 H35 0.9500
C35 C36 1.381(3)
C36 H36 0.9500
C36 C37 1.385(3)
C37 H37 0.9500
C37 C38 1.381(3)
C38 H38 0.9500
C38 C39 1.396(3)
C39 N7 1.429(3)
C40 C41 1.477(3)
C40 N7 1.366(3)
C40 O2 1.240(3)
C41 C42 1.389(3)
C41 C46 1.397(3)
C42 H42 0.9500
C42 C43 1.386(3)
C43 H43 0.9500
C43 C44 1.411(3)
C44 C45 1.415(3)
C44 N8 1.370(3)
C45 H45 0.9500
C45 C46 1.377(3)
C46 H46 0.9500
C47 H47A 0.9800
C47 H47B 0.9800
C47 H47C 0.9800
C47 N8 1.448(3)
C48 H48A 0.9800
C48 H48B 0.9800
C48 H48C 0.9800
C48 N8 1.450(3)
N7 H7A 0.8800
C49 H49A 0.9800
C49 H49B 0.9800
C49 H49C 0.9800
C49 C50 1.505(4)
C50 H50A 0.9900
C50 H50B 0.9900
C50 O3 1.444(3)
C51 C52 1.475(4)
C51 O3 1.344(3)
C51 O4 1.216(3)
C52 H52A 0.9800
C52 H52B 0.9800
C52 H52C 0.9800
C53 H53A 0.9800
C53 H53B 0.9800
C53 H53C 0.9800
C53 C54 1.498(11)
C54 H54A 0.9900
C54 H54B 0.9900
C54 O5 1.472(9)
C55 C56 1.473(11)
C55 O5 1.347(10)
C55 O6 1.202(11)
C56 H56A 0.9800
C56 H56B 0.9800
C56 H56C 0.9800

loop_
_geom_torsion_atom_site_label_1
_geom_torsion_atom_site_label_2
_geom_torsion_atom_site_label_3
_geom_torsion_atom_site_label_4
_geom_torsion
C1 C2 C3 C4 0.0(3)
C2 C1 N1 B1 -176.2(2)
C2 C1 N1 C4 0.2(3)
C2 C3 C4 C5 173.8(3)
C2 C3 C4 N1 0.2(3)
C3 C4 C5 C6 -171.7(2)
C3 C4 C5 C10 2.6(4)
C3 C4 N1 B1 176.2(2)
C3 C4 N1 C1 -0.2(3)
C4 C5 C6 C7 179.0(2)
C4 C5 C6 N2 -2.4(3)
C4 C5 C10 C11 -121.8(2)
C4 C5 C10 C15 56.6(3)
C5 C4 N1 B1 1.8(4)
C5 C4 N1 C1 -174.6(2)
C5 C6 C7 C8 179.0(2)
C5 C6 N2 B1 0.6(4)
C5 C6 N2 C9 -178.8(2)
C5 C10 C11 C12 176.9(2)
C5 C10 C15 C14 -178.0(2)
C5 C10 C15 N3 5.2(4)
C6 C5 C10 C11 52.6(3)
C6 C5 C10 C15 -129.0(3)
C6 C7 C8 C9 -0.5(3)
C7 C6 N2 B1 179.5(2)
C7 C6 N2 C9 0.2(3)
C7 C8 C9 N2 0.6(3)
C8 C9 N2 B1 -179.8(2)
C8 C9 N2 C6 -0.5(3)
C10 C5 C6 C7 4.6(4)
C10 C5 C6 N2 -176.8(2)
C10 C11 C12 C13 1.5(4)
C10 C15 N3 C16 -139.0(2)
C11 C10 C15 C14 0.4(3)
C11 C10 C15 N3 -176.4(2)
C11 C12 C13 C14 -0.3(4)
C12 C13 C14 C15 -0.8(4)
C13 C14 C15 C10 0.8(4)
C13 C14 C15 N3 177.6(2)
C14 C15 N3 C16 44.3(3)
C15 C10 C11 C12 -1.5(3)
C16 C17 C18 C19 -178.2(2)
C16 C17 C22 C21 178.1(2)
C17 C16 N3 C15 -177.5(2)
C17 C18 C19 C20 -0.1(4)
C18 C17 C22 C21 0.5(3)
C18 C19 C20 C21 0.5(4)
C18 C19 C20 N4 -178.8(2)
C19 C20 C21 C22 -0.3(4)
C19 C20 N4 C23 0.9(4)
C19 C20 N4 C24 -175.4(2)
C20 C21 C22 C17 -0.2(4)
C21 C20 N4 C23 -178.4(2)
C21 C20 N4 C24 5.3(4)
C22 C17 C18 C19 -0.4(4)
F1 B1 N1 C1 53.8(3)
F1 B1 N1 C4 -122.0(2)
F1 B1 N2 C6 120.7(3)
F1 B1 N2 C9 -60.1(3)
F2 B1 N1 C1 -66.8(4)
F2 B1 N1 C4 117.4(3)
F2 B1 N2 C6 -119.3(3)
F2 B1 N2 C9 60.0(3)
N1 B1 N2 C6 1.9(3)
N1 B1 N2 C9 -178.9(2)
N1 C1 C2 C3 -0.1(3)
N1 C4 C5 C6 1.2(3)
N1 C4 C5 C10 175.6(2)
N2 B1 N1 C1 172.7(2)
N2 B1 N1 C4 -3.1(3)
N2 C6 C7 C8 0.2(3)
N3 C16 C17 C18 170.9(2)
N3 C16 C17 C22 -6.7(4)
N4 C20 C21 C22 179.0(2)
O1 C16 C17 C18 -8.5(3)
O1 C16 C17 C22 173.9(2)
O1 C16 N3 C15 1.9(4)
C25 C26 C27 C28 -1.2(3)
C26 C25 N5 B2 -177.4(3)
C26 C25 N5 C28 0.0(3)
C26 C27 C28 C29 -176.9(3)
C26 C27 C28 N5 1.2(3)
C27 C28 C29 C30 -179.4(3)
C27 C28 C29 C34 1.1(4)
C27 C28 N5 B2 176.6(2)
C27 C28 N5 C25 -0.7(3)
C28 C29 C30 C31 -176.9(2)
C28 C29 C30 N6 -0.7(3)
C28 C29 C34 C35 -123.4(2)
C28 C29 C34 C39 58.1(3)
C29 C28 N5 B2 -5.0(4)
C29 C28 N5 C25 177.7(2)
C29 C30 C31 C32 176.0(3)
C29 C30 N6 B2 0.8(4)
C29 C30 N6 C33 -176.0(2)
C29 C34 C35 C36 180.0(2)
C29 C34 C39 C38 179.1(2)
C29 C34 C39 N7 0.4(3)
C30 C29 C34 C35 57.1(3)
C30 C29 C34 C39 -121.5(3)
C30 C31 C32 C33 0.1(3)
C31 C30 N6 B2 177.8(2)
C31 C30 N6 C33 1.0(3)
C31 C32 C33 N6 0.6(3)
C32 C33 N6 B2 -177.8(2)
C32 C33 N6 C30 -1.0(3)
C34 C29 C30 C31 2.6(4)
C34 C29 C30 N6 178.8(2)
C34 C35 C36 C37 1.2(4)
C34 C39 N7 C40 -118.4(2)
C35 C34 C39 C38 0.6(3)
C35 C34 C39 N7 -178.2(2)
C35 C36 C37 C38 -0.2(4)
C36 C37 C38 C39 -0.7(4)
C37 C38 C39 C34 0.4(4)
C37 C38 C39 N7 179.2(2)
C38 C39 N7 C40 62.8(3)
C39 C34 C35 C36 -1.4(4)
C40 C41 C42 C43 179.7(2)
C40 C41 C46 C45 178.9(2)
C41 C40 N7 C39 172.8(2)
C41 C42 C43 C44 1.9(4)
C42 C41 C46 C45 -1.6(4)
C42 C43 C44 C45 -2.6(4)
C42 C43 C44 N8 177.5(2)
C43 C44 C45 C46 1.3(4)
C43 C44 N8 C47 -1.7(4)
C43 C44 N8 C48 171.4(2)
C44 C45 C46 C41 0.8(4)
C45 C44 N8 C47 178.5(2)
C45 C44 N8 C48 -8.5(4)
C46 C41 C42 C43 0.2(4)
F3 B2 N5 C25 62.3(3)
F3 B2 N5 C28 -114.6(3)
F3 B2 N6 C30 116.8(3)
F3 B2 N6 C33 -67.0(3)
F4 B2 N5 C25 -58.9(4)
F4 B2 N5 C28 124.2(3)
F4 B2 N6 C30 -122.6(3)
F4 B2 N6 C33 53.6(3)
N5 B2 N6 C30 -2.4(3)
N5 B2 N6 C33 173.8(2)
N5 C25 C26 C27 0.8(3)
N5 C28 C29 C30 2.7(3)
N5 C28 C29 C34 -176.9(2)
N6 B2 N5 C25 -178.6(2)
N6 B2 N5 C28 4.5(3)
N6 C30 C31 C32 -0.7(3)
N7 C40 C41 C42 37.7(3)
N7 C40 C41 C46 -142.9(2)
N8 C44 C45 C46 -178.8(2)
O2 C40 C41 C42 -144.8(2)
O2 C40 C41 C46 34.6(3)
O2 C40 N7 C39 -4.7(3)
C49 C50 O3 C51 165.2(2)
C52 C51 O3 C50 174.5(2)
O4 C51 O3 C50 -6.2(4)
C53 C54 O5 C55 -164.5(5)
C56 C55 O5 C54 177.5(8)
O6 C55 O5 C54 -0.4(9)
